data_4002944
loop_
_publ_author_name
'Li, Yahui'
'Han, Guopeng'
'Yu, Hongwei'
'Li, Hao'
'Yang, Zhihua'
'Pan, Shilie'

_publ_section_title
;
 Two Polar Molybdenum(VI) Iodates(V) with Large Second-Harmonic Generation
 Responses
;
_journal_issue 8
_journal_name_full 'Chemistry of Materials'
_journal_page_first 2992
_journal_paper_doi 10.1021/acs.chemmater.9b00521
_journal_volume 31
_journal_year 2019
_chemical_formula_sum 'H4 I Mo N O6'
_chemical_formula_weight 336.88
_space_group_IT_number 33
_space_group_name_Hall 'P 2c -2n'
_space_group_name_H-M_alt 'P n a 21'
_symmetry_cell_setting orthorhombic
_symmetry_space_group_name_Hall 'P 2c -2n'
_symmetry_space_group_name_H-M 'P n a 21'
_atom_sites_solution_hydrogens geom
_atom_sites_solution_primary direct
_atom_sites_solution_secondary difmap
_audit_creation_method SHELXL-97
_cell_angle_alpha 90.00
_cell_angle_beta 90.00
_cell_angle_gamma 90.00
_cell_formula_units_Z 4
_cell_length_a 7.789(4)
_cell_length_b 10.221(6)
_cell_length_c 7.344(4)
_cell_measurement_reflns_used 1336
_cell_measurement_temperature 296(2)
_cell_measurement_theta_max 27.38
_cell_measurement_theta_min 3.29
_cell_volume 584.7(6)
_computing_cell_refinement 'Bruker SMART'
_computing_data_collection 'Bruker SMART'
_computing_data_reduction 'Bruker SAINT'
_computing_molecular_graphics 'Bruker SHELXTL'
_computing_publication_material 'Bruker SHELXTL'
_computing_structure_refinement 'SHELXL-97 (Sheldrick, 1997)'
_computing_structure_solution 'SHELXS-97 (Sheldrick, 1990)'
_diffrn_ambient_temperature 296(2)
_diffrn_measured_fraction_theta_full 0.999
_diffrn_measured_fraction_theta_max 0.999
_diffrn_measurement_device_type 'CCD area detector'
_diffrn_measurement_method 'phi and omega scans'
_diffrn_radiation_monochromator graphite
_diffrn_radiation_source 'fine-focus sealed tube'
_diffrn_radiation_type MoK\a
_diffrn_radiation_wavelength 0.71073
_diffrn_reflns_av_R_equivalents 0.0322
_diffrn_reflns_av_sigmaI/netI 0.0433
_diffrn_reflns_limit_h_max 10
_diffrn_reflns_limit_h_min -8
_diffrn_reflns_limit_k_max 13
_diffrn_reflns_limit_k_min -13
_diffrn_reflns_limit_l_max 9
_diffrn_reflns_limit_l_min -8
_diffrn_reflns_number 3426
_diffrn_reflns_theta_full 27.68
_diffrn_reflns_theta_max 27.68
_diffrn_reflns_theta_min 3.29
_exptl_absorpt_coefficient_mu 7.490
_exptl_absorpt_correction_T_max 0.7456
_exptl_absorpt_correction_T_min 0.6593
_exptl_absorpt_correction_type multi-scan
_exptl_crystal_colour colourless
_exptl_crystal_density_diffrn 3.828
_exptl_crystal_density_method 'not measured'
_exptl_crystal_description Block
_exptl_crystal_F_000 616
_refine_diff_density_max 1.195
_refine_diff_density_min -1.099
_refine_diff_density_rms 0.188
_refine_ls_abs_structure_details 'Flack H D (1983), Acta Cryst. A39, 876-881'
_refine_ls_abs_structure_Flack -0.01(4)
_refine_ls_extinction_method none
_refine_ls_goodness_of_fit_ref 1.063
_refine_ls_hydrogen_treatment mixed
_refine_ls_matrix_type full
_refine_ls_number_parameters 82
_refine_ls_number_reflns 1221
_refine_ls_number_restraints 1
_refine_ls_restrained_S_all 1.063
_refine_ls_R_factor_all 0.0292
_refine_ls_R_factor_gt 0.0275
_refine_ls_shift/su_max 0.000
_refine_ls_shift/su_mean 0.000
_refine_ls_structure_factor_coef Fsqd
_refine_ls_weighting_details 'calc w=1/[\s^2^(Fo^2^)+(0.0242P)^2^+0.4070P] where P=(Fo^2^+2Fc^2^)/3'
_refine_ls_weighting_scheme calc
_refine_ls_wR_factor_gt 0.0592
_refine_ls_wR_factor_ref 0.0600
_reflns_number_gt 1173
_reflns_number_total 1221
_reflns_threshold_expression >2sigma(I)
_cod_data_source_file cm9b00521_si_002.cif
_cod_data_source_block 36363663663636
_cod_depositor_comments
;
The following automatic conversions were performed:

'_symmetry_cell_setting' value 'Orthorhombic' changed to
'orthorhombic' according to
/home/data/users/saulius/crontab/automatic-downloads/current/ACS/lib/dictionaries/cif_core.dic
dictionary named 'cif_core.dic' version 2.4.2 from 2011-04-26.

Automatic conversion script
Id: cif_fix_values 4973 2017-02-22 13:04:09Z antanas 
;
_cod_original_cell_volume 584.6(5)
_cod_original_sg_symbol_H-M Pna2(1)
_cod_database_code 4002944

loop_
_symmetry_equiv_pos_as_xyz
'x, y, z'
'-x, -y, z+1/2'
'x+1/2, -y+1/2, z'
'-x+1/2, y+1/2, z+1/2'

loop_
_atom_site_label
_atom_site_type_symbol
_atom_site_fract_x
_atom_site_fract_y
_atom_site_fract_z
_atom_site_U_iso_or_equiv
_atom_site_adp_type
_atom_site_occupancy
_atom_site_symmetry_multiplicity
_atom_site_calc_flag
_atom_site_refinement_flags
I1 I 0.72592(5) 0.26251(3) 0.66865(7) 0.01211(12) Uani 1 1 d .
Mo1 Mo 0.50519(8) 0.53141(5) 0.51078(10) 0.01008(14) Uani 1 1 d .
N1 N 0.5129(8) 0.8809(7) 0.7407(10) 0.0213(16) Uani 1 1 d .
O1 O 0.4365(7) 0.5197(5) 0.2628(8) 0.0125(10) Uani 1 1 d .
O2 O 0.7861(6) 0.1124(5) 0.5527(8) 0.0185(12) Uani 1 1 d .
O3 O 0.6383(7) 0.3433(5) 0.4657(6) 0.0133(11) Uani 1 1 d .
O4 O 0.3642(8) 0.6512(5) 0.5728(7) 0.0214(13) Uani 1 1 d .
O5 O 0.6929(8) 0.6158(6) 0.4759(8) 0.0262(14) Uani 1 1 d .
O6 O 0.9309(6) 0.3483(4) 0.6767(12) 0.0244(12) Uani 1 1 d .
H1 H 0.5985 0.9259 0.7789 0.037 Uiso 1 1 d R
H2 H 0.4290 0.9338 0.7958 0.037 Uiso 1 1 d R
H3 H 0.5011 0.8917 0.6098 0.037 Uiso 1 1 d R
H4 H 0.5084 0.8016 0.7938 0.037 Uiso 1 1 d R

loop_
_atom_site_aniso_label
_atom_site_aniso_U_11
_atom_site_aniso_U_22
_atom_site_aniso_U_33
_atom_site_aniso_U_23
_atom_site_aniso_U_13
_atom_site_aniso_U_12
I1 0.0114(2) 0.0126(2) 0.0124(2) -0.0005(3) 0.0000(3) 0.00278(15)
Mo1 0.0153(3) 0.0080(3) 0.0070(3) 0.0014(3) -0.0007(3) -0.0009(2)
N1 0.030(4) 0.010(3) 0.024(4) 0.005(3) -0.002(3) 0.001(3)
O1 0.015(2) 0.012(3) 0.010(2) 0.000(2) 0.000(2) 0.002(2)
O2 0.012(3) 0.019(3) 0.025(3) -0.009(2) -0.002(2) 0.008(2)
O3 0.020(3) 0.013(2) 0.008(3) -0.0003(18) 0.004(2) 0.007(2)
O4 0.037(4) 0.016(3) 0.012(3) -0.005(2) -0.004(2) 0.014(3)
O5 0.029(3) 0.032(3) 0.018(3) 0.007(2) -0.005(3) -0.018(3)
O6 0.009(2) 0.015(2) 0.050(3) -0.012(4) -0.003(4) -0.0015(18)

loop_
_atom_type_symbol
_atom_type_description
_atom_type_scat_dispersion_real
_atom_type_scat_dispersion_imag
_atom_type_scat_source
N N 0.0061 0.0033 'International Tables Vol C Tables 4.2.6.8 and 6.1.1.4'
H H 0.0000 0.0000 'International Tables Vol C Tables 4.2.6.8 and 6.1.1.4'
O O 0.0106 0.0060 'International Tables Vol C Tables 4.2.6.8 and 6.1.1.4'
Mo Mo -1.6832 0.6857 'International Tables Vol C Tables 4.2.6.8 and 6.1.1.4'
I I -0.4742 1.8119 'International Tables Vol C Tables 4.2.6.8 and 6.1.1.4'

loop_
_geom_angle_atom_site_label_1
_geom_angle_atom_site_label_2
_geom_angle_atom_site_label_3
_geom_angle
_geom_angle_site_symmetry_1
_geom_angle_site_symmetry_3
O2 I1 O6 101.3(2) . .
O2 I1 O3 95.5(2) . .
O6 I1 O3 97.8(3) . .
O4 Mo1 O5 103.1(3) . .
O4 Mo1 O1 96.9(2) . .
O5 Mo1 O1 97.4(3) . .
O4 Mo1 O1 95.0(2) . 2_665
O5 Mo1 O1 94.4(2) . 2_665
O1 Mo1 O1 160.89(4) . 2_665
O4 Mo1 O3 165.1(3) . .
O5 Mo1 O3 90.9(2) . .
O1 Mo1 O3 86.2(2) . .
O1 Mo1 O3 78.58(19) 2_665 .
O4 Mo1 O2 86.8(2) . 3_455
O5 Mo1 O2 169.9(3) . 3_455
O1 Mo1 O2 83.0(2) . 3_455
O1 Mo1 O2 82.8(2) 2_665 3_455
O3 Mo1 O2 79.0(2) . 3_455
H4 N1 H1 111.8 . .
H4 N1 H2 107.7 . .
H1 N1 H2 95.3 . .
H4 N1 H3 121.8 . .
H1 N1 H3 109.6 . .
H2 N1 H3 107.1 . .
H4 N1 H4 0.0 . .
H1 N1 H4 111.8 . .
H2 N1 H4 107.7 . .
H3 N1 H4 121.8 . .
Mo1 O1 Mo1 148.1(3) . 2_664
I1 O2 Mo1 143.4(3) . 3
I1 O3 Mo1 116.4(2) . .

loop_
_geom_bond_atom_site_label_1
_geom_bond_atom_site_label_2
_geom_bond_distance
_geom_bond_site_symmetry_2
I1 O2 1.817(5) .
I1 O6 1.823(5) .
I1 O3 1.835(5) .
Mo1 O4 1.706(5) .
Mo1 O5 1.717(6) .
Mo1 O1 1.902(6) .
Mo1 O1 1.976(6) 2_665
Mo1 O3 2.209(5) .
Mo1 O2 2.273(5) 3_455
N1 H4 0.9001 .
N1 H1 0.8574 .
N1 H2 0.9400 .
N1 H3 0.9716 .
N1 H4 0.9001 .
O1 Mo1 1.976(6) 2_664
O2 Mo1 2.273(5) 3
